data_4073572
loop_
_publ_author_name
'De Waele, Philip'
'Jazdzewski, Brian A.'
'Klosin, Jerzy'
'Murray, Rex E.'
'Theriault, Curt N.'
'Vosejpka, Paul C.'
'Petersen, Jeffrey L.'

_publ_section_title
;
 Synthesis of Hafnium and Zirconium Imino&#x2212;Amido Complexes from
 Bis-imine Ligands. A New Family of Olefin Polymerization Catalysts
;
_journal_issue 16
_journal_name_full Organometallics
_journal_page_first 3896
_journal_paper_doi 10.1021/om7004723
_journal_volume 26
_journal_year 2007
_chemical_formula_sum 'C54 H64 N2 Zr'
_chemical_formula_weight 832.29
_chemical_name_systematic
; 
 ? 
;
_space_group_IT_number 14
_symmetry_cell_setting monoclinic
_symmetry_space_group_name_Hall '-P 2yn'
_symmetry_space_group_name_H-M 'P 1 21/n 1'
_atom_sites_solution_hydrogens geom
_atom_sites_solution_primary direct
_atom_sites_solution_secondary difmap
_audit_creation_method SHELXL-97
_cell_angle_alpha 90.00
_cell_angle_beta 91.016(2)
_cell_angle_gamma 90.00
_cell_formula_units_Z 4
_cell_length_a 13.5237(10)
_cell_length_b 18.2574(14)
_cell_length_c 18.3733(14)
_cell_measurement_reflns_used 6962
_cell_measurement_temperature 223(2)
_cell_measurement_theta_max 27.51
_cell_measurement_theta_min 2.50
_cell_volume 4535.8(6)
_computing_structure_refinement 'SHELXL-97 (Sheldrick, 1997)'
_computing_structure_solution 'SHELXS-97 (Sheldrick, 1990)'
_diffrn_ambient_temperature 223(2)
_diffrn_measured_fraction_theta_full 0.977
_diffrn_measured_fraction_theta_max 0.977
_diffrn_radiation_monochromator graphite
_diffrn_radiation_source 'fine-focus sealed tube'
_diffrn_radiation_type MoK\a
_diffrn_radiation_wavelength 0.71073
_diffrn_reflns_av_R_equivalents 0.0431
_diffrn_reflns_av_sigmaI/netI 0.0632
_diffrn_reflns_limit_h_max 17
_diffrn_reflns_limit_h_min -17
_diffrn_reflns_limit_k_max 23
_diffrn_reflns_limit_k_min -23
_diffrn_reflns_limit_l_max 23
_diffrn_reflns_limit_l_min -23
_diffrn_reflns_number 30152
_diffrn_reflns_theta_full 27.50
_diffrn_reflns_theta_max 27.50
_diffrn_reflns_theta_min 1.57
_exptl_absorpt_coefficient_mu 0.280
_exptl_absorpt_correction_type semi-empirical
_exptl_absorpt_process_details SADABS
_exptl_crystal_colour yellow
_exptl_crystal_density_diffrn 1.219
_exptl_crystal_density_method 'not measured'
_exptl_crystal_F_000 1768
_exptl_crystal_size_max 0.40
_exptl_crystal_size_mid 0.36
_exptl_crystal_size_min 0.32
_refine_diff_density_max 0.341
_refine_diff_density_min -0.400
_refine_diff_density_rms 0.062
_refine_ls_extinction_method none
_refine_ls_goodness_of_fit_ref 1.038
_refine_ls_hydrogen_treatment mixed
_refine_ls_matrix_type full
_refine_ls_number_parameters 522
_refine_ls_number_reflns 10186
_refine_ls_number_restraints 0
_refine_ls_restrained_S_all 1.038
_refine_ls_R_factor_all 0.0508
_refine_ls_R_factor_gt 0.0409
_refine_ls_shift/su_max 0.002
_refine_ls_shift/su_mean 0.000
_refine_ls_structure_factor_coef Fsqd
_refine_ls_weighting_details 'calc w=1/[\s^2^(Fo^2^)+(0.0464P)^2^+1.7024P] where P=(Fo^2^+2Fc^2^)/3'
_refine_ls_weighting_scheme calc
_refine_ls_wR_factor_gt 0.1081
_refine_ls_wR_factor_ref 0.1170
_reflns_number_gt 8458
_reflns_number_total 10186
_reflns_threshold_expression >2sigma(I)
_cod_data_source_file om7004723-file002.cif
_cod_data_source_block 13
_cod_original_sg_symbol_H-M P21/n
_cod_database_code 4073572

loop_
_symmetry_equiv_pos_as_xyz
'x, y, z'
'-x+1/2, y+1/2, -z+1/2'
'-x, -y, -z'
'x-1/2, -y-1/2, z-1/2'

loop_
_atom_site_label
_atom_site_type_symbol
_atom_site_fract_x
_atom_site_fract_y
_atom_site_fract_z
_atom_site_U_iso_or_equiv
_atom_site_adp_type
_atom_site_occupancy
_atom_site_symmetry_multiplicity
_atom_site_calc_flag
_atom_site_refinement_flags
Zr Zr 0.000314(13) -0.224430(10) -0.777529(9) 0.02937(7) Uani 1 1 d .
N1 N -0.13361(11) -0.30439(9) -0.74120(8) 0.0294(3) Uani 1 1 d .
N2 N 0.05800(11) -0.32678(8) -0.74239(8) 0.0286(3) Uani 1 1 d .
C1 C -0.10765(13) -0.36452(11) -0.70978(10) 0.0318(4) Uani 1 1 d .
C2 C 0.00017(13) -0.37954(11) -0.70193(10) 0.0309(4) Uani 1 1 d .
H2A H 0.0196 -0.3774 -0.6503 0.037 Uiso 1 1 calc R
H2B H 0.0141 -0.4290 -0.7197 0.037 Uiso 1 1 calc R
C3 C -0.18040(16) -0.42320(14) -0.68758(14) 0.0496(6) Uani 1 1 d .
H3A H -0.2369 -0.3989 -0.6652 0.060 Uiso 1 1 calc R
H3B H -0.2051 -0.4473 -0.7320 0.060 Uiso 1 1 calc R
C6 C -0.23973(13) -0.29530(11) -0.75624(11) 0.0324(4) Uani 1 1 d .
C7 C -0.29901(14) -0.25742(12) -0.70750(11) 0.0358(4) Uani 1 1 d .
C8 C -0.39956(15) -0.25160(14) -0.72463(13) 0.0449(5) Uani 1 1 d .
H8 H -0.4413 -0.2268 -0.6925 0.054 Uiso 1 1 calc R
C9 C -0.43930(16) -0.28140(13) -0.78784(15) 0.0493(6) Uani 1 1 d .
H9 H -0.5074 -0.2770 -0.7982 0.059 Uiso 1 1 calc R
C10 C -0.37907(16) -0.31746(13) -0.83562(13) 0.0462(5) Uani 1 1 d .
H10 H -0.4066 -0.3371 -0.8787 0.055 Uiso 1 1 calc R
C11 C -0.27820(15) -0.32543(11) -0.82136(11) 0.0377(4) Uani 1 1 d .
C12 C -0.26020(16) -0.22381(12) -0.63661(12) 0.0412(5) Uani 1 1 d .
H12 H -0.1870 -0.2246 -0.6374 0.049 Uiso 1 1 calc R
C13 C -0.2931(2) -0.26789(17) -0.57096(15) 0.0634(7) Uani 1 1 d .
H13A H -0.3648 -0.2683 -0.5694 0.095 Uiso 1 1 calc R
H13B H -0.2666 -0.2457 -0.5268 0.095 Uiso 1 1 calc R
H13C H -0.2689 -0.3177 -0.5749 0.095 Uiso 1 1 calc R
C14 C -0.2936(2) -0.14399(15) -0.62756(15) 0.0584(6) Uani 1 1 d .
H14A H -0.2598 -0.1226 -0.5857 0.088 Uiso 1 1 calc R
H14B H -0.3644 -0.1426 -0.6203 0.088 Uiso 1 1 calc R
H14C H -0.2776 -0.1164 -0.6709 0.088 Uiso 1 1 calc R
C15 C -0.21465(18) -0.36430(14) -0.87677(12) 0.0473(5) Uani 1 1 d .
H15 H -0.1493 -0.3742 -0.8536 0.057 Uiso 1 1 calc R
C16 C -0.2596(3) -0.43790(19) -0.9008(2) 0.0893(11) Uani 1 1 d .
H16A H -0.3203 -0.4292 -0.9284 0.134 Uiso 1 1 calc R
H16B H -0.2739 -0.4672 -0.8582 0.134 Uiso 1 1 calc R
H16C H -0.2130 -0.4638 -0.9310 0.134 Uiso 1 1 calc R
C17 C -0.1984(3) -0.3162(2) -0.94302(17) 0.0848(10) Uani 1 1 d .
H17A H -0.1678 -0.2705 -0.9278 0.127 Uiso 1 1 calc R
H17B H -0.2615 -0.3060 -0.9668 0.127 Uiso 1 1 calc R
H18C H -0.1556 -0.3413 -0.9767 0.127 Uiso 1 1 calc R
C18 C 0.15188(13) -0.35754(10) -0.76376(10) 0.0299(4) Uani 1 1 d .
C19 C 0.24032(13) -0.34164(11) -0.72485(10) 0.0327(4) Uani 1 1 d .
C20 C 0.32840(15) -0.37297(13) -0.74744(13) 0.0432(5) Uani 1 1 d .
H20 H 0.3874 -0.3616 -0.7220 0.052 Uiso 1 1 calc R
C21 C 0.33185(17) -0.42006(14) -0.80577(14) 0.0525(6) Uani 1 1 d .
H21 H 0.3923 -0.4406 -0.8199 0.063 Uiso 1 1 calc R
C22 C 0.24592(18) -0.43670(13) -0.84312(13) 0.0494(5) Uani 1 1 d .
H22 H 0.2482 -0.4692 -0.8828 0.059 Uiso 1 1 calc R
C23 C 0.15566(15) -0.40667(11) -0.82372(11) 0.0379(4) Uani 1 1 d .
C24 C 0.24314(15) -0.29540(12) -0.65631(11) 0.0376(4) Uani 1 1 d .
H24 H 0.1767 -0.2737 -0.6504 0.045 Uiso 1 1 calc R
C25 C 0.2649(2) -0.34323(17) -0.58976(14) 0.0660(8) Uani 1 1 d .
H25A H 0.3318 -0.3621 -0.5922 0.099 Uiso 1 1 calc R
H25B H 0.2185 -0.3837 -0.5889 0.099 Uiso 1 1 calc R
H25C H 0.2582 -0.3142 -0.5459 0.099 Uiso 1 1 calc R
C26 C 0.3177(2) -0.23255(15) -0.65941(16) 0.0581(7) Uani 1 1 d .
H26A H 0.3053 -0.2037 -0.7030 0.087 Uiso 1 1 calc R
H26B H 0.3842 -0.2523 -0.6604 0.087 Uiso 1 1 calc R
H26C H 0.3108 -0.2017 -0.6168 0.087 Uiso 1 1 calc R
C27 C 0.06360(18) -0.42949(14) -0.86709(12) 0.0479(5) Uani 1 1 d .
H27 H 0.0080 -0.3983 -0.8513 0.058 Uiso 1 1 calc R
C28 C 0.0361(2) -0.50970(17) -0.85223(17) 0.0725(9) Uani 1 1 d .
H28A H 0.0302 -0.5172 -0.8002 0.109 Uiso 1 1 calc R
H28B H 0.0872 -0.5416 -0.8708 0.109 Uiso 1 1 calc R
H28C H -0.0264 -0.5210 -0.8763 0.109 Uiso 1 1 calc R
C29 C 0.0752(2) -0.41901(16) -0.94953(14) 0.0658(8) Uani 1 1 d .
H29A H 0.1235 -0.4536 -0.9674 0.099 Uiso 1 1 calc R
H29B H 0.0973 -0.3695 -0.9592 0.099 Uiso 1 1 calc R
H29C H 0.0121 -0.4274 -0.9740 0.099 Uiso 1 1 calc R
C30 C -0.13929(16) -0.15363(13) -0.79684(13) 0.0439(5) Uani 1 1 d .
H30A H -0.1870 -0.1813 -0.8268 0.053 Uiso 1 1 calc R
H30B H -0.1699 -0.1437 -0.7499 0.053 Uiso 1 1 calc R
C31 C 0.06911(15) -0.14776(11) -0.69257(11) 0.0379(4) Uani 1 1 d .
H31A H 0.1390 -0.1607 -0.6859 0.045 Uiso 1 1 calc R
H31B H 0.0662 -0.0976 -0.7113 0.045 Uiso 1 1 calc R
C32 C 0.0599(2) -0.21732(13) -0.89071(13) 0.0490(6) Uani 1 1 d .
H32A H 0.0759 -0.2658 -0.9102 0.059 Uiso 1 1 calc R
H32B H 0.0137 -0.1923 -0.9241 0.059 Uiso 1 1 calc R
C33 C -0.14419(13) -0.48157(12) -0.63633(11) 0.0362(4) Uani 1 1 d .
C34 C -0.12339(17) -0.55141(14) -0.66113(14) 0.0505(6) Uani 1 1 d .
H34 H -0.1268 -0.5616 -0.7113 0.061 Uiso 1 1 calc R
C35 C -0.0973(2) -0.60712(14) -0.61179(18) 0.0602(7) Uani 1 1 d .
H35 H -0.0835 -0.6546 -0.6285 0.072 Uiso 1 1 calc R
C36 C -0.0921(2) -0.59137(16) -0.53901(16) 0.0608(7) Uani 1 1 d .
H36 H -0.0744 -0.6284 -0.5057 0.073 Uiso 1 1 calc R
C37 C -0.1123(2) -0.52295(17) -0.51414(15) 0.0593(7) Uani 1 1 d .
H37 H -0.1086 -0.5130 -0.4640 0.071 Uiso 1 1 calc R
C38 C -0.13776(17) -0.46879(13) -0.56200(13) 0.0474(5) Uani 1 1 d .
H38 H -0.1513 -0.4217 -0.5442 0.057 Uiso 1 1 calc R
C39 C -0.11808(14) -0.08318(11) -0.83329(11) 0.0357(4) Uani 1 1 d .
C40 C -0.12775(16) -0.07613(14) -0.90900(12) 0.0455(5) Uani 1 1 d .
H40 H -0.1495 -0.1167 -0.9364 0.055 Uiso 1 1 calc R
C41 C -0.1067(2) -0.01238(17) -0.94454(16) 0.0625(7) Uani 1 1 d .
H41 H -0.1144 -0.0099 -0.9954 0.075 Uiso 1 1 calc R
C42 C -0.0747(2) 0.04755(16) -0.9068(2) 0.0721(9) Uani 1 1 d .
H42 H -0.0585 0.0908 -0.9316 0.086 Uiso 1 1 calc R
C43 C -0.06639(18) 0.04412(15) -0.8316(2) 0.0683(9) Uani 1 1 d .
H43 H -0.0458 0.0856 -0.8052 0.082 Uiso 1 1 calc R
C44 C -0.08854(16) -0.02097(13) -0.79491(14) 0.0485(6) Uani 1 1 d .
H44 H -0.0834 -0.0226 -0.7438 0.058 Uiso 1 1 calc R
C45 C 0.02089(15) -0.14962(11) -0.62033(11) 0.0367(4) Uani 1 1 d .
C46 C 0.01066(17) -0.21462(12) -0.58085(12) 0.0430(5) Uani 1 1 d .
H46 H 0.0363 -0.2582 -0.6001 0.052 Uiso 1 1 calc R
C47 C -0.03594(19) -0.21691(14) -0.51445(13) 0.0511(6) Uani 1 1 d .
H47 H -0.0413 -0.2617 -0.4895 0.061 Uiso 1 1 calc R
C48 C -0.07471(19) -0.15378(16) -0.48441(13) 0.0540(6) Uani 1 1 d .
H48 H -0.1065 -0.1551 -0.4393 0.065 Uiso 1 1 calc R
C49 C -0.0656(2) -0.08882(16) -0.52214(14) 0.0587(7) Uani 1 1 d .
H49 H -0.0910 -0.0454 -0.5024 0.070 Uiso 1 1 calc R
C50 C -0.01952(19) -0.08698(13) -0.58864(13) 0.0498(6) Uani 1 1 d .
H50 H -0.0152 -0.0421 -0.6134 0.060 Uiso 1 1 calc R
C51 C 0.14972(17) -0.17313(12) -0.87619(11) 0.0408(5) Uani 1 1 d .
C52 C 0.2427(2) -0.20551(15) -0.86768(14) 0.0553(6) Uani 1 1 d .
H52 H 0.2488 -0.2566 -0.8723 0.066 Uiso 1 1 calc R
C54 C 0.3186(2) -0.0899(2) -0.84288(17) 0.0736(9) Uani 1 1 d .
H53 H 0.3753 -0.0620 -0.8318 0.088 Uiso 1 1 calc R
C53 C 0.3255(2) -0.1642(2) -0.85277(18) 0.0734(9) Uani 1 1 d .
H53 H 0.3876 -0.1872 -0.8493 0.088 Uiso 1 1 calc R
C55 C 0.2272(3) -0.05652(17) -0.84944(18) 0.0717(8) Uani 1 1 d .
H54 H 0.2216 -0.0058 -0.8417 0.086 Uiso 1 1 calc R
C56 C 0.14357(19) -0.09713(14) -0.86726(14) 0.0534(6) Uani 1 1 d .
H55 H 0.0823 -0.0734 -0.8734 0.064 Uiso 1 1 calc R

loop_
_atom_site_aniso_label
_atom_site_aniso_U_11
_atom_site_aniso_U_22
_atom_site_aniso_U_33
_atom_site_aniso_U_23
_atom_site_aniso_U_13
_atom_site_aniso_U_12
Zr 0.02736(11) 0.03026(11) 0.03056(11) 0.00069(7) 0.00226(7) -0.00298(7)
N1 0.0229(7) 0.0355(8) 0.0300(8) -0.0001(6) 0.0019(6) -0.0005(6)
N2 0.0230(7) 0.0301(8) 0.0328(8) 0.0002(6) 0.0042(6) -0.0013(6)
C1 0.0268(9) 0.0376(10) 0.0310(9) 0.0040(8) 0.0030(7) -0.0016(8)
C2 0.0253(9) 0.0334(10) 0.0340(9) 0.0030(8) 0.0028(7) -0.0005(7)
C3 0.0303(10) 0.0538(14) 0.0646(15) 0.0245(11) -0.0008(9) -0.0094(10)
C6 0.0231(9) 0.0346(10) 0.0395(10) 0.0090(8) -0.0014(7) -0.0027(7)
C7 0.0260(9) 0.0369(10) 0.0446(11) 0.0084(9) 0.0046(8) 0.0003(8)
C8 0.0241(10) 0.0481(12) 0.0628(14) 0.0134(11) 0.0061(9) 0.0022(9)
C9 0.0255(10) 0.0541(14) 0.0681(16) 0.0201(11) -0.0075(10) -0.0023(9)
C10 0.0374(11) 0.0460(13) 0.0546(13) 0.0118(10) -0.0155(10) -0.0095(9)
C11 0.0348(10) 0.0351(10) 0.0431(11) 0.0080(8) -0.0057(8) -0.0041(8)
C12 0.0323(10) 0.0473(13) 0.0441(12) 0.0001(9) 0.0076(8) 0.0028(9)
C13 0.0725(19) 0.0720(19) 0.0459(14) 0.0091(12) 0.0098(12) -0.0017(14)
C14 0.0584(16) 0.0545(15) 0.0626(16) -0.0084(12) 0.0090(12) 0.0075(12)
C15 0.0470(12) 0.0547(14) 0.0398(11) -0.0043(10) -0.0074(9) -0.0013(10)
C16 0.117(3) 0.0593(19) 0.092(2) -0.0217(18) 0.015(2) -0.0086(19)
C17 0.117(3) 0.080(2) 0.0587(18) 0.0071(16) 0.0281(18) -0.005(2)
C18 0.0261(9) 0.0303(9) 0.0336(9) 0.0020(7) 0.0075(7) -0.0015(7)
C19 0.0263(9) 0.0357(10) 0.0363(10) 0.0058(8) 0.0057(7) -0.0004(7)
C20 0.0277(10) 0.0499(13) 0.0522(12) 0.0063(10) 0.0057(8) 0.0025(9)
C21 0.0370(12) 0.0552(14) 0.0660(15) 0.0007(12) 0.0207(10) 0.0120(10)
C22 0.0525(14) 0.0436(13) 0.0529(13) -0.0102(10) 0.0195(10) 0.0043(10)
C23 0.0361(10) 0.0351(10) 0.0427(11) -0.0034(8) 0.0099(8) -0.0026(8)
C24 0.0297(10) 0.0465(11) 0.0367(10) 0.0006(9) 0.0010(8) -0.0019(9)
C25 0.088(2) 0.0698(18) 0.0405(13) 0.0074(12) 0.0013(13) 0.0035(16)
C26 0.0489(14) 0.0641(17) 0.0614(16) -0.0091(12) 0.0058(11) -0.0194(12)
C27 0.0461(12) 0.0518(14) 0.0460(12) -0.0181(10) 0.0058(9) -0.0069(10)
C28 0.082(2) 0.0665(19) 0.0689(18) -0.0190(15) 0.0106(15) -0.0325(16)
C29 0.088(2) 0.0618(17) 0.0471(14) -0.0175(12) -0.0006(13) -0.0044(15)
C30 0.0357(11) 0.0427(12) 0.0533(13) 0.0130(10) 0.0054(9) 0.0017(9)
C31 0.0384(11) 0.0340(10) 0.0410(11) -0.0009(8) -0.0024(8) -0.0015(8)
C32 0.0570(15) 0.0465(13) 0.0440(12) 0.0033(10) 0.0175(10) -0.0026(11)
C33 0.0237(9) 0.0389(11) 0.0460(11) 0.0082(9) 0.0042(7) -0.0041(8)
C34 0.0433(12) 0.0550(14) 0.0535(13) -0.0084(11) 0.0102(10) -0.0047(11)
C35 0.0517(15) 0.0357(12) 0.094(2) -0.0012(13) 0.0157(13) 0.0046(11)
C36 0.0527(15) 0.0596(16) 0.0704(18) 0.0237(14) 0.0080(12) 0.0075(12)
C37 0.0578(15) 0.0708(18) 0.0493(14) 0.0114(13) 0.0016(11) -0.0009(13)
C38 0.0474(13) 0.0437(12) 0.0512(13) -0.0019(10) 0.0026(10) -0.0017(10)
C39 0.0252(9) 0.0366(10) 0.0452(11) 0.0041(8) 0.0022(7) 0.0033(8)
C40 0.0403(11) 0.0496(13) 0.0465(12) 0.0054(10) 0.0000(9) 0.0066(10)
C41 0.0518(15) 0.0698(19) 0.0664(17) 0.0290(14) 0.0175(12) 0.0178(13)
C42 0.0426(14) 0.0506(16) 0.124(3) 0.0380(18) 0.0275(15) 0.0091(12)
C43 0.0315(12) 0.0389(13) 0.134(3) -0.0142(16) -0.0023(14) 0.0017(10)
C44 0.0345(11) 0.0475(13) 0.0632(14) -0.0120(11) -0.0038(10) 0.0099(10)
C45 0.0363(10) 0.0387(11) 0.0349(10) -0.0050(8) -0.0069(8) -0.0013(8)
C46 0.0437(12) 0.0421(12) 0.0432(12) -0.0036(9) 0.0003(9) 0.0059(9)
C47 0.0532(14) 0.0573(15) 0.0429(12) 0.0052(10) 0.0032(10) 0.0068(11)
C48 0.0510(14) 0.0724(17) 0.0388(12) -0.0066(11) 0.0037(10) 0.0100(12)
C49 0.0677(17) 0.0568(16) 0.0515(14) -0.0186(12) 0.0013(12) 0.0151(13)
C50 0.0613(15) 0.0400(12) 0.0480(13) -0.0078(10) -0.0031(10) 0.0037(11)
C51 0.0483(12) 0.0414(11) 0.0334(10) 0.0080(8) 0.0180(8) 0.0073(9)
C52 0.0593(16) 0.0489(13) 0.0582(15) 0.0160(12) 0.0140(12) 0.0167(12)
C54 0.0631(18) 0.088(2) 0.0697(19) 0.0080(16) -0.0065(14) -0.0161(17)
C53 0.0509(16) 0.087(2) 0.082(2) 0.0330(18) -0.0033(14) 0.0110(15)
C55 0.087(2) 0.0471(15) 0.082(2) -0.0055(14) 0.0269(16) -0.0086(15)
C56 0.0522(14) 0.0425(13) 0.0663(16) 0.0094(11) 0.0255(11) 0.0080(11)

loop_
_atom_type_symbol
_atom_type_description
_atom_type_scat_dispersion_real
_atom_type_scat_dispersion_imag
_atom_type_scat_source
C C 0.0033 0.0016 'International Tables Vol C Tables 4.2.6.8 and 6.1.1.4'
H H 0.0000 0.0000 'International Tables Vol C Tables 4.2.6.8 and 6.1.1.4'
N N 0.0061 0.0033 'International Tables Vol C Tables 4.2.6.8 and 6.1.1.4'
Zr Zr -2.9673 0.5597 'International Tables Vol C Tables 4.2.6.8 and 6.1.1.4'

loop_
_geom_angle_atom_site_label_1
_geom_angle_atom_site_label_2
_geom_angle_atom_site_label_3
_geom_angle
N2 Zr C32 101.34(8)
N2 Zr C31 100.88(7)
C32 Zr C31 116.68(9)
N2 Zr C30 146.59(7)
C32 Zr C30 97.52(9)
C31 Zr C30 94.82(8)
N2 Zr N1 70.05(5)
C32 Zr N1 124.77(7)
C31 Zr N1 118.52(7)
C30 Zr N1 76.54(7)
C1 N1 C6 116.08(16)
C1 N1 Zr 115.94(12)
C6 N1 Zr 127.75(12)
C18 N2 C2 111.33(15)
C18 N2 Zr 125.33(12)
C2 N2 Zr 122.77(11)
N1 C1 C2 117.38(17)
N1 C1 C3 123.43(17)
C2 C1 C3 118.90(17)
N2 C2 C1 111.31(15)
N2 C2 H2A 109.4
C1 C2 H2A 109.4
N2 C2 H2B 109.4
C1 C2 H2B 109.4
H2A C2 H2B 108.0
C33 C3 C1 117.74(17)
C33 C3 H3A 107.9
C1 C3 H3A 107.9
C33 C3 H3B 107.9
C1 C3 H3B 107.9
H3A C3 H3B 107.2
C7 C6 C11 122.07(17)
C7 C6 N1 120.43(17)
C11 C6 N1 117.49(18)
C8 C7 C6 117.5(2)
C8 C7 C12 118.8(2)
C6 C7 C12 123.68(17)
C9 C8 C7 121.5(2)
C9 C8 H8 119.2
C7 C8 H8 119.2
C10 C9 C8 119.90(19)
C10 C9 H9 120.0
C8 C9 H9 120.0
C9 C10 C11 121.3(2)
C9 C10 H10 119.4
C11 C10 H10 119.4
C10 C11 C6 117.7(2)
C10 C11 C15 119.12(19)
C6 C11 C15 123.15(18)
C13 C12 C7 111.3(2)
C13 C12 C14 109.0(2)
C7 C12 C14 112.16(19)
C13 C12 H12 108.1
C7 C12 H12 108.1
C14 C12 H12 108.1
C12 C13 H13A 109.5
C12 C13 H13B 109.5
H13A C13 H13B 109.5
C12 C13 H13C 109.5
H13A C13 H13C 109.5
H13B C13 H13C 109.5
C12 C14 H14A 109.5
C12 C14 H14B 109.5
H14A C14 H14B 109.5
C12 C14 H14C 109.5
H14A C14 H14C 109.5
H14B C14 H14C 109.5
C11 C15 C17 111.0(2)
C11 C15 C16 112.1(2)
C17 C15 C16 109.7(2)
C11 C15 H15 108.0
C17 C15 H15 108.0
C16 C15 H15 108.0
C15 C16 H16A 109.5
C15 C16 H16B 109.5
H16A C16 H16B 109.5
C15 C16 H16C 109.5
H16A C16 H16C 109.5
H16B C16 H16C 109.5
C15 C17 H17A 109.5
C15 C17 H17B 109.5
H17A C17 H17B 109.5
C15 C17 H18C 109.5
H17A C17 H18C 109.5
H17B C17 H18C 109.5
C19 C18 C23 118.68(17)
C19 C18 N2 121.42(17)
C23 C18 N2 119.88(16)
C20 C19 C18 119.09(19)
C20 C19 C24 117.89(17)
C18 C19 C24 122.92(17)
C21 C20 C19 122.0(2)
C21 C20 H20 119.0
C19 C20 H20 119.0
C22 C21 C20 119.2(2)
C22 C21 H21 120.4
C20 C21 H21 120.4
C21 C22 C23 121.6(2)
C21 C22 H22 119.2
C23 C22 H22 119.2
C22 C23 C18 119.41(19)
C22 C23 C27 118.1(2)
C18 C23 C27 122.49(18)
C19 C24 C25 110.4(2)
C19 C24 C26 113.19(19)
C25 C24 C26 110.0(2)
C19 C24 H24 107.7
C25 C24 H24 107.7
C26 C24 H24 107.7
C24 C25 H25A 109.5
C24 C25 H25B 109.5
H25A C25 H25B 109.5
C24 C25 H25C 109.5
H25A C25 H25C 109.5
H25B C25 H25C 109.5
C24 C26 H26A 109.5
C24 C26 H26B 109.5
H26A C26 H26B 109.5
C24 C26 H26C 109.5
H26A C26 H26C 109.5
H26B C26 H26C 109.5
C23 C27 C28 111.4(2)
C23 C27 C29 112.6(2)
C28 C27 C29 108.8(2)
C23 C27 H27 107.9
C28 C27 H27 107.9
C29 C27 H27 107.9
C27 C28 H28A 109.5
C27 C28 H28B 109.5
H28A C28 H28B 109.5
C27 C28 H28C 109.5
H28A C28 H28C 109.5
H28B C28 H28C 109.5
C27 C29 H29A 109.5
C27 C29 H29B 109.5
H29A C29 H29B 109.5
C27 C29 H29C 109.5
H29A C29 H29C 109.5
H29B C29 H29C 109.5
C39 C30 Zr 113.03(14)
C39 C30 H30A 109.0
Zr C30 H30A 109.0
C39 C30 H30B 109.0
Zr C30 H30B 109.0
H30A C30 H30B 107.8
C45 C31 Zr 114.57(13)
C45 C31 H31A 108.6
Zr C31 H31A 108.6
C45 C31 H31B 108.6
Zr C31 H31B 108.6
H31A C31 H31B 107.6
C51 C32 Zr 99.87(15)
C51 C32 H32A 111.8
Zr C32 H32A 111.8
C51 C32 H32B 111.8
Zr C32 H32B 111.8
H32A C32 H32B 109.5
C34 C33 C38 118.0(2)
C34 C33 C3 120.9(2)
C38 C33 C3 120.9(2)
C33 C34 C35 120.3(2)
C33 C34 H34 119.8
C35 C34 H34 119.8
C36 C35 C34 119.1(2)
C36 C35 H35 120.4
C34 C35 H35 120.4
C37 C36 C35 121.0(2)
C37 C36 H36 119.5
C35 C36 H36 119.5
C36 C37 C38 120.0(3)
C36 C37 H37 120.0
C38 C37 H37 120.0
C37 C38 C33 121.6(2)
C37 C38 H38 119.2
C33 C38 H38 119.2
C44 C39 C40 116.7(2)
C44 C39 C30 122.4(2)
C40 C39 C30 120.9(2)
C41 C40 C39 122.4(2)
C41 C40 H40 118.8
C39 C40 H40 118.8
C42 C41 C40 120.5(3)
C42 C41 H41 119.7
C40 C41 H41 119.7
C41 C42 C43 119.4(3)
C41 C42 H42 120.3
C43 C42 H42 120.3
C42 C43 C44 120.3(3)
C42 C43 H43 119.9
C44 C43 H43 119.9
C39 C44 C43 120.6(2)
C39 C44 H44 119.7
C43 C44 H44 119.7
C50 C45 C46 115.8(2)
C50 C45 C31 122.2(2)
C46 C45 C31 122.02(19)
C47 C46 C45 122.2(2)
C47 C46 H46 118.9
C45 C46 H46 118.9
C46 C47 C48 120.5(2)
C46 C47 H47 119.7
C48 C47 H47 119.7
C49 C48 C47 118.5(2)
C49 C48 H48 120.8
C47 C48 H48 120.8
C48 C49 C50 120.7(2)
C48 C49 H49 119.7
C50 C49 H49 119.7
C49 C50 C45 122.3(2)
C49 C50 H50 118.9
C45 C50 H50 118.9
C52 C51 C56 117.5(2)
C52 C51 C32 121.7(2)
C56 C51 C32 120.8(2)
C53 C52 C51 121.3(3)
C53 C52 H52 119.3
C51 C52 H52 119.3
C53 C54 C55 119.2(3)
C53 C54 H53 120.4
C55 C54 H53 120.4
C54 C53 C52 120.8(3)
C54 C53 H53 119.6
C52 C53 H53 119.6
C54 C55 C56 120.6(3)
C54 C55 H54 119.7
C56 C55 H54 119.7
C55 C56 C51 120.5(2)
C55 C56 H55 119.7
C51 C56 H55 119.7

loop_
_geom_bond_atom_site_label_1
_geom_bond_atom_site_label_2
_geom_bond_distance
Zr N2 2.1212(15)
Zr C32 2.247(2)
Zr C31 2.2826(19)
Zr C30 2.310(2)
Zr N1 2.4290(16)
N1 C1 1.286(2)
N1 C6 1.466(2)
N2 C18 1.449(2)
N2 C2 1.453(2)
C1 C2 1.488(2)
C1 C3 1.515(3)
C2 H2A 0.9800
C2 H2B 0.9800
C3 C33 1.499(3)
C3 H3A 0.9800
C3 H3B 0.9800
C6 C7 1.396(3)
C6 C11 1.408(3)
C7 C8 1.394(3)
C7 C12 1.525(3)
C8 C9 1.383(4)
C8 H8 0.9400
C9 C10 1.376(4)
C9 H9 0.9400
C10 C11 1.392(3)
C10 H10 0.9400
C11 C15 1.520(3)
C12 C13 1.523(3)
C12 C14 1.535(3)
C12 H12 0.9900
C13 H13A 0.9700
C13 H13B 0.9700
C13 H13C 0.9700
C14 H14A 0.9700
C14 H14B 0.9700
C14 H14C 0.9700
C15 C17 1.520(4)
C15 C16 1.537(4)
C15 H15 0.9900
C16 H16A 0.9700
C16 H16B 0.9700
C16 H16C 0.9700
C17 H17A 0.9700
C17 H17B 0.9700
C17 H18C 0.9700
C18 C19 1.413(2)
C18 C23 1.422(3)
C19 C20 1.391(3)
C19 C24 1.516(3)
C20 C21 1.375(3)
C20 H20 0.9400
C21 C22 1.373(4)
C21 H21 0.9400
C22 C23 1.390(3)
C22 H22 0.9400
C23 C27 1.524(3)
C24 C25 1.527(3)
C24 C26 1.529(3)
C24 H24 0.9900
C25 H25A 0.9700
C25 H25B 0.9700
C25 H25C 0.9700
C26 H26A 0.9700
C26 H26B 0.9700
C26 H26C 0.9700
C27 C28 1.537(4)
C27 C29 1.537(4)
C27 H27 0.9900
C28 H28A 0.9700
C28 H28B 0.9700
C28 H28C 0.9700
C29 H29A 0.9700
C29 H29B 0.9700
C29 H29C 0.9700
C30 C39 1.481(3)
C30 H30A 0.9800
C30 H30B 0.9800
C31 C45 1.490(3)
C31 H31A 0.9800
C31 H31B 0.9800
C32 C51 1.479(3)
C32 H32A 0.9800
C32 H32B 0.9800
C33 C34 1.385(3)
C33 C38 1.387(3)
C34 C35 1.403(4)
C34 H34 0.9400
C35 C36 1.368(4)
C35 H35 0.9400
C36 C37 1.359(4)
C36 H36 0.9400
C37 C38 1.363(3)
C37 H37 0.9400
C38 H38 0.9400
C39 C44 1.392(3)
C39 C40 1.401(3)
C40 C41 1.367(4)
C40 H40 0.9400
C41 C42 1.362(5)
C41 H41 0.9400
C42 C43 1.385(5)
C42 H42 0.9400
C43 C44 1.402(4)
C43 H43 0.9400
C44 H44 0.9400
C45 C50 1.399(3)
C45 C46 1.399(3)
C46 C47 1.384(3)
C46 H46 0.9400
C47 C48 1.385(4)
C47 H47 0.9400
C48 C49 1.380(4)
C48 H48 0.9400
C49 C50 1.382(4)
C49 H49 0.9400
C50 H50 0.9400
C51 C52 1.396(3)
C51 C56 1.400(3)
C52 C53 1.373(4)
C52 H52 0.9400
C54 C53 1.373(5)
C54 C55 1.381(5)
C54 H53 0.9400
C53 H53 0.9400
C55 C56 1.386(4)
C55 H54 0.9400
C56 H55 0.9400

loop_
_geom_torsion_atom_site_label_1
_geom_torsion_atom_site_label_2
_geom_torsion_atom_site_label_3
_geom_torsion_atom_site_label_4
_geom_torsion
N2 Zr N1 C1 8.86(13)
C32 Zr N1 C1 99.02(15)
C31 Zr N1 C1 -82.94(15)
C30 Zr N1 C1 -171.12(15)
N2 Zr N1 C6 -165.49(16)
C32 Zr N1 C6 -75.33(17)
C31 Zr N1 C6 102.71(16)
C30 Zr N1 C6 14.53(15)
C32 Zr N2 C18 32.81(15)
C31 Zr N2 C18 -87.52(15)
C30 Zr N2 C18 155.93(15)
N1 Zr N2 C18 155.89(15)
C32 Zr N2 C2 -137.72(14)
C31 Zr N2 C2 101.95(14)
C30 Zr N2 C2 -14.6(2)
N1 Zr N2 C2 -14.63(13)
C6 N1 C1 C2 172.70(16)
Zr N1 C1 C2 -2.3(2)
C6 N1 C1 C3 -1.1(3)
Zr N1 C1 C3 -176.08(17)
C18 N2 C2 C1 -153.23(16)
Zr N2 C2 C1 18.5(2)
N1 C1 C2 N2 -8.9(2)
C3 C1 C2 N2 165.14(18)
N1 C1 C3 C33 -165.8(2)
C2 C1 C3 C33 20.6(3)
C1 N1 C6 C7 95.0(2)
Zr N1 C6 C7 -90.7(2)
C1 N1 C6 C11 -85.6(2)
Zr N1 C6 C11 88.8(2)
C11 C6 C7 C8 1.4(3)
N1 C6 C7 C8 -179.17(18)
C11 C6 C7 C12 -179.81(19)
N1 C6 C7 C12 -0.4(3)
C6 C7 C8 C9 -0.7(3)
C12 C7 C8 C9 -179.5(2)
C7 C8 C9 C10 -0.3(3)
C8 C9 C10 C11 0.7(3)
C9 C10 C11 C6 0.0(3)
C9 C10 C11 C15 -178.7(2)
C7 C6 C11 C10 -1.1(3)
N1 C6 C11 C10 179.49(18)
C7 C6 C11 C15 177.5(2)
N1 C6 C11 C15 -1.9(3)
C8 C7 C12 C13 71.9(3)
C6 C7 C12 C13 -106.8(2)
C8 C7 C12 C14 -50.4(3)
C6 C7 C12 C14 130.8(2)
C10 C11 C15 C17 73.6(3)
C6 C11 C15 C17 -105.0(3)
C10 C11 C15 C16 -49.4(3)
C6 C11 C15 C16 132.0(2)
C2 N2 C18 C19 -100.6(2)
Zr N2 C18 C19 87.94(19)
C2 N2 C18 C23 77.4(2)
Zr N2 C18 C23 -94.04(19)
C23 C18 C19 C20 1.6(3)
N2 C18 C19 C20 179.63(18)
C23 C18 C19 C24 -174.52(19)
N2 C18 C19 C24 3.5(3)
C18 C19 C20 C21 -1.2(3)
C24 C19 C20 C21 175.1(2)
C19 C20 C21 C22 0.1(4)
C20 C21 C22 C23 0.5(4)
C21 C22 C23 C18 0.0(4)
C21 C22 C23 C27 -178.6(2)
C19 C18 C23 C22 -1.0(3)
N2 C18 C23 C22 -179.08(19)
C19 C18 C23 C27 177.54(19)
N2 C18 C23 C27 -0.5(3)
C20 C19 C24 C25 -67.8(3)
C18 C19 C24 C25 108.3(2)
C20 C19 C24 C26 55.9(3)
C18 C19 C24 C26 -127.9(2)
C22 C23 C27 C28 69.6(3)
C18 C23 C27 C28 -108.9(3)
C22 C23 C27 C29 -53.0(3)
C18 C23 C27 C29 128.4(2)
N2 Zr C30 C39 -173.35(12)
C32 Zr C30 C39 -49.26(17)
C31 Zr C30 C39 68.49(17)
N1 Zr C30 C39 -173.31(17)
N2 Zr C31 C45 -76.71(15)
C32 Zr C31 C45 174.58(14)
C30 Zr C31 C45 73.67(15)
N1 Zr C31 C45 -3.62(17)
N2 Zr C32 C51 -95.67(15)
C31 Zr C32 C51 12.78(18)
C30 Zr C32 C51 112.05(15)
N1 Zr C32 C51 -169.15(12)
C1 C3 C33 C34 -104.2(3)
C1 C3 C33 C38 80.7(3)
C38 C33 C34 C35 0.4(3)
C3 C33 C34 C35 -174.8(2)
C33 C34 C35 C36 -0.4(4)
C34 C35 C36 C37 0.3(4)
C35 C36 C37 C38 -0.2(4)
C36 C37 C38 C33 0.2(4)
C34 C33 C38 C37 -0.3(3)
C3 C33 C38 C37 174.9(2)
Zr C30 C39 C44 -85.8(2)
Zr C30 C39 C40 94.7(2)
C44 C39 C40 C41 1.9(3)
C30 C39 C40 C41 -178.5(2)
C39 C40 C41 C42 0.2(4)
C40 C41 C42 C43 -1.9(4)
C41 C42 C43 C44 1.4(4)
C40 C39 C44 C43 -2.3(3)
C30 C39 C44 C43 178.1(2)
C42 C43 C44 C39 0.7(4)
Zr C31 C45 C50 -121.92(19)
Zr C31 C45 C46 56.2(2)
C50 C45 C46 C47 -0.4(3)
C31 C45 C46 C47 -178.6(2)
C45 C46 C47 C48 0.0(4)
C46 C47 C48 C49 -0.1(4)
C47 C48 C49 C50 0.5(4)
C48 C49 C50 C45 -0.9(4)
C46 C45 C50 C49 0.8(3)
C31 C45 C50 C49 179.0(2)
Zr C32 C51 C52 98.2(2)
Zr C32 C51 C56 -79.0(2)
C56 C51 C52 C53 -1.5(4)
C32 C51 C52 C53 -178.7(2)
C55 C54 C53 C52 -1.2(5)
C51 C52 C53 C54 2.6(5)
C53 C54 C55 C56 -1.3(5)
C54 C55 C56 C51 2.5(4)
C52 C51 C56 C55 -1.1(4)
C32 C51 C56 C55 176.2(2)
